data_4088365
loop_
_publ_author_name
'Wurm, Thomas'
'Mulks, Florian'
'B\"ohling, Constantin R. N.'
'Riedel, Dominic'
'Zargaran, Poorya'
'Rudolph, Matthias'
'Rominger, Frank'
'Hashmi, A. Stephen K.'

_publ_section_title
;
 Synthesis of Different Classes of Six-Membered Gold(I) NHC Complexes by
 the Isonitrile Route
;
_journal_issue 8
_journal_name_full Organometallics
_journal_page_first 1070
_journal_paper_doi 10.1021/acs.organomet.6b00023
_journal_volume 35
_journal_year 2016
_chemical_formula_sum 'C22 H32 Au Cl N2'
_chemical_formula_weight 556.91
_chemical_name_common '18b in manuscript'
_space_group_IT_number 4
_space_group_name_Hall 'P 2yb'
_space_group_name_H-M_alt 'P 1 21 1'
_symmetry_cell_setting monoclinic
_symmetry_space_group_name_H-M 'P 1 21 1'
_atom_sites_solution_hydrogens geom
_atom_sites_solution_primary direct
_atom_sites_solution_secondary difmap
_audit_creation_method SHELXL-97
_cell_angle_alpha 90.00
_cell_angle_beta 90.103(2)
_cell_angle_gamma 90.00
_cell_formula_units_Z 4
_cell_length_a 11.2485(13)
_cell_length_b 16.1658(18)
_cell_length_c 12.5996(14)
_cell_measurement_reflns_used 9951
_cell_measurement_temperature 200(2)
_cell_measurement_theta_max 30.54
_cell_measurement_theta_min 2.21
_cell_volume 2291.1(4)
_computing_cell_refinement 'Bruker SAINT'
_computing_data_collection 'Bruker APEX2'
_computing_data_reduction 'Bruker SAINT'
_computing_molecular_graphics 'Bruker SHELXTL'
_computing_publication_material 'Bruker SHELXTL'
_computing_structure_refinement 'SHELXL-97 (Sheldrick, 2008)'
_computing_structure_solution 'SHELXS-97 (Sheldrick, 2008)'
_diffrn_ambient_temperature 200(2)
_diffrn_measured_fraction_theta_full 0.973
_diffrn_measured_fraction_theta_max 0.973
_diffrn_measurement_device_type 'Bruker APEX'
_diffrn_measurement_method '\f and \w scans'
_diffrn_radiation_monochromator graphite
_diffrn_radiation_source 'fine-focus sealed tube'
_diffrn_radiation_type MoK\a
_diffrn_radiation_wavelength 0.71073
_diffrn_reflns_av_R_equivalents 0.0328
_diffrn_reflns_av_sigmaI/netI 0.0570
_diffrn_reflns_limit_h_max 16
_diffrn_reflns_limit_h_min -15
_diffrn_reflns_limit_k_max 22
_diffrn_reflns_limit_k_min -23
_diffrn_reflns_limit_l_max 18
_diffrn_reflns_limit_l_min -18
_diffrn_reflns_number 28386
_diffrn_reflns_theta_full 30.60
_diffrn_reflns_theta_max 30.60
_diffrn_reflns_theta_min 1.26
_exptl_absorpt_coefficient_mu 6.545
_exptl_absorpt_correction_T_max 0.4401
_exptl_absorpt_correction_T_min 0.2616
_exptl_absorpt_correction_type multi-scan
_exptl_absorpt_process_details
;
Sheldrick, G. M. (2008). <i>SADABS</i>. University of G\"ottingen, Germany.
;
_exptl_crystal_colour colourless
_exptl_crystal_density_diffrn 1.615
_exptl_crystal_density_method 'not measured'
_exptl_crystal_description polyhedron
_exptl_crystal_F_000 1096
_exptl_crystal_size_max 0.28
_exptl_crystal_size_mid 0.19
_exptl_crystal_size_min 0.15
_refine_diff_density_max 2.002
_refine_diff_density_min -0.773
_refine_diff_density_rms 0.093
_refine_ls_abs_structure_details 'Flack H D (1983), Acta Cryst. A39, 876-881'
_refine_ls_abs_structure_Flack 0.007(6)
_refine_ls_extinction_method none
_refine_ls_goodness_of_fit_ref 0.976
_refine_ls_hydrogen_treatment constr
_refine_ls_matrix_type full
_refine_ls_number_parameters 470
_refine_ls_number_reflns 13423
_refine_ls_number_restraints 1
_refine_ls_restrained_S_all 0.976
_refine_ls_R_factor_all 0.0321
_refine_ls_R_factor_gt 0.0292
_refine_ls_shift/su_max 0.006
_refine_ls_shift/su_mean 0.000
_refine_ls_structure_factor_coef Fsqd
_refine_ls_weighting_details 'calc w=1/[\s^2^(Fo^2^)+(0.0120P)^2^+0.0000P] where P=(Fo^2^+2Fc^2^)/3'
_refine_ls_weighting_scheme calc
_refine_ls_wR_factor_gt 0.0631
_refine_ls_wR_factor_ref 0.0643
_reflns_number_gt 12566
_reflns_number_total 13423
_reflns_threshold_expression >2sigma(I)
_cod_data_source_file om6b00023_si_003.cif
_cod_data_source_block tow1
_cod_depositor_comments
;
The following automatic conversions were performed:

data item '_symmetry_cell_setting' value 'Monoclinic' was changed to
'monoclinic' in accordance with the
/home/saulius/struct/COD-crude-data/automatic-downloads/DataCite-retrospective/ACS/depositions/lib/dictionaries/cif_core.dic
dictionary named 'cif_core.dic' version 2.4.2 last updated on
2011-04-26.

Automatic conversion script
Id: cif_fix_values 6909 2019-04-08 15:41:33Z antanas 
;
_cod_original_sg_symbol_H-M P2(1)
_cod_database_code 4088365

loop_
_symmetry_equiv_pos_as_xyz
'x, y, z'
'-x, y+1/2, -z'

loop_
_atom_site_label
_atom_site_type_symbol
_atom_site_fract_x
_atom_site_fract_y
_atom_site_fract_z
_atom_site_U_iso_or_equiv
_atom_site_adp_type
_atom_site_occupancy
_atom_site_symmetry_multiplicity
_atom_site_calc_flag
_atom_site_refinement_flags
Au1_1 Au 0.348269(15) 0.998365(10) 0.551792(14) 0.02760(4) Uani 1 1 d .
Cl1_1 Cl 0.37176(16) 0.87929(8) 0.64624(13) 0.0450(4) Uani 1 1 d .
C1_1 C 0.3175(5) 1.1023(3) 0.4718(4) 0.0274(11) Uani 1 1 d .
N2_1 N 0.4015(4) 1.1518(3) 0.4324(4) 0.0331(11) Uani 1 1 d .
C3_1 C 0.3743(6) 1.2249(4) 0.3640(7) 0.0536(19) Uani 1 1 d .
H3A_1 H 0.4264 1.2716 0.3847 0.064 Uiso 1 1 calc R
H3B_1 H 0.3915 1.2110 0.2891 0.064 Uiso 1 1 calc R
C4_1 C 0.2500(6) 1.2504(4) 0.3733(7) 0.058(2) Uani 1 1 d .
H4_1 H 0.2273 1.3039 0.3493 0.069 Uiso 1 1 calc R
C5_1 C 0.1693(5) 1.2017(3) 0.4137(5) 0.0439(15) Uani 1 1 d .
H5_1 H 0.0882 1.2181 0.4143 0.053 Uiso 1 1 calc R
N6_1 N 0.2032(4) 1.1242(3) 0.4568(4) 0.0288(9) Uani 1 1 d .
C11_1 C 0.5285(5) 1.1355(3) 0.4529(5) 0.0315(11) Uani 1 1 d .
H11_1 H 0.5346 1.0781 0.4820 0.038 Uiso 1 1 calc R
C12_1 C 0.5791(6) 1.1935(4) 0.5355(5) 0.0394(13) Uani 1 1 d .
H12A_1 H 0.5337 1.1879 0.6024 0.047 Uiso 1 1 calc R
H12B_1 H 0.5715 1.2513 0.5107 0.047 Uiso 1 1 calc R
C13_1 C 0.7098(6) 1.1737(5) 0.5561(6) 0.0490(15) Uani 1 1 d .
H13A_1 H 0.7423 1.2141 0.6076 0.059 Uiso 1 1 calc R
H13B_1 H 0.7160 1.1180 0.5883 0.059 Uiso 1 1 calc R
C14_1 C 0.7830(6) 1.1761(4) 0.4565(6) 0.0487(15) Uani 1 1 d .
H14A_1 H 0.8658 1.1593 0.4725 0.058 Uiso 1 1 calc R
H14B_1 H 0.7843 1.2330 0.4276 0.058 Uiso 1 1 calc R
C15_1 C 0.7294(6) 1.1176(4) 0.3755(6) 0.0495(16) Uani 1 1 d .
H15A_1 H 0.7344 1.0603 0.4028 0.059 Uiso 1 1 calc R
H15B_1 H 0.7763 1.1204 0.3092 0.059 Uiso 1 1 calc R
C16_1 C 0.6006(6) 1.1379(4) 0.3509(5) 0.0414(14) Uani 1 1 d .
H16A_1 H 0.5683 1.0971 0.2997 0.050 Uiso 1 1 calc R
H16B_1 H 0.5952 1.1935 0.3184 0.050 Uiso 1 1 calc R
C21_1 C 0.1085(5) 1.0695(3) 0.4927(4) 0.0283(10) Uani 1 1 d .
C22_1 C 0.0641(5) 1.0788(3) 0.5939(4) 0.0308(11) Uani 1 1 d .
C23_1 C -0.0322(6) 1.0283(4) 0.6234(5) 0.0426(14) Uani 1 1 d .
H23_1 H -0.0664 1.0342 0.6918 0.051 Uiso 1 1 calc R
C24_1 C -0.0773(6) 0.9705(4) 0.5541(6) 0.0507(17) Uani 1 1 d .
H24_1 H -0.1425 0.9368 0.5750 0.061 Uiso 1 1 calc R
C25_1 C -0.0292(5) 0.9611(3) 0.4559(6) 0.0417(14) Uani 1 1 d .
H25_1 H -0.0603 0.9200 0.4098 0.050 Uiso 1 1 calc R
C26_1 C 0.0652(5) 1.0107(4) 0.4211(4) 0.0345(11) Uani 1 1 d .
C27_1 C 0.1145(6) 1.1412(4) 0.6731(5) 0.0378(13) Uani 1 1 d .
H27_1 H 0.1877 1.1658 0.6411 0.045 Uiso 1 1 calc R
C29_1 C 0.1170(5) 0.9991(5) 0.3109(4) 0.0399(11) Uani 1 1 d .
H29_1 H 0.1833 1.0397 0.3024 0.048 Uiso 1 1 calc R
C271_1 C 0.0244(8) 1.2117(4) 0.6901(7) 0.062(2) Uani 1 1 d .
H27A_1 H 0.0572 1.2518 0.7405 0.093 Uiso 1 1 calc R
H27B_1 H -0.0498 1.1889 0.7183 0.093 Uiso 1 1 calc R
H27C_1 H 0.0086 1.2392 0.6222 0.093 Uiso 1 1 calc R
C272_1 C 0.1507(8) 1.0997(5) 0.7783(5) 0.054(2) Uani 1 1 d .
H27D_1 H 0.1823 1.1415 0.8270 0.081 Uiso 1 1 calc R
H27E_1 H 0.2118 1.0579 0.7646 0.081 Uiso 1 1 calc R
H27F_1 H 0.0810 1.0732 0.8102 0.081 Uiso 1 1 calc R
C291_1 C 0.0258(7) 1.0168(7) 0.2256(5) 0.068(3) Uani 1 1 d .
H29A_1 H 0.0624 1.0099 0.1556 0.102 Uiso 1 1 calc R
H29B_1 H -0.0031 1.0737 0.2332 0.102 Uiso 1 1 calc R
H29C_1 H -0.0409 0.9783 0.2327 0.102 Uiso 1 1 calc R
C292_1 C 0.1701(7) 0.9112(5) 0.2988(7) 0.068(3) Uani 1 1 d .
H29D_1 H 0.2037 0.9050 0.2276 0.102 Uiso 1 1 calc R
H29E_1 H 0.1074 0.8699 0.3093 0.102 Uiso 1 1 calc R
H29F_1 H 0.2327 0.9030 0.3519 0.102 Uiso 1 1 calc R
Au1_2 Au 0.315897(16) 1.003065(11) 1.038002(15) 0.03094(5) Uani 1 1 d .
Cl1_2 Cl 0.27275(17) 1.13298(9) 1.09641(17) 0.0601(5) Uani 1 1 d .
C1_2 C 0.3575(5) 0.8901(3) 0.9843(4) 0.0299(11) Uani 1 1 d .
N2_2 N 0.2796(4) 0.8347(2) 0.9497(4) 0.0316(9) Uani 1 1 d .
C3_2 C 0.3104(6) 0.7581(4) 0.8935(6) 0.0459(16) Uani 1 1 d .
H3A_2 H 0.2996 0.7660 0.8162 0.055 Uiso 1 1 calc R
H3B_2 H 0.2569 0.7129 0.9167 0.055 Uiso 1 1 calc R
C4_2 C 0.4364(6) 0.7350(3) 0.9164(5) 0.0396(14) Uani 1 1 d .
H4_2 H 0.4618 0.6798 0.9043 0.047 Uiso 1 1 calc R
C5_2 C 0.5124(5) 0.7891(3) 0.9525(5) 0.0346(12) Uani 1 1 d .
H5_2 H 0.5937 0.7744 0.9601 0.042 Uiso 1 1 calc R
N6_2 N 0.4742(4) 0.8703(2) 0.9808(4) 0.0277(9) Uani 1 1 d .
C11_2 C 0.1484(5) 0.8536(3) 0.9528(5) 0.0341(12) Uani 1 1 d .
H11_2 H 0.1385 0.9084 0.9886 0.041 Uiso 1 1 calc R
C12_2 C 0.0956(6) 0.8607(5) 0.8441(6) 0.0540(19) Uani 1 1 d .
H12A_2 H 0.1017 0.8068 0.8071 0.065 Uiso 1 1 calc R
H12B_2 H 0.1402 0.9022 0.8024 0.065 Uiso 1 1 calc R
C13_2 C -0.0341(6) 0.8863(5) 0.8517(7) 0.066(2) Uani 1 1 d .
H13A_2 H -0.0391 0.9428 0.8818 0.079 Uiso 1 1 calc R
H13B_2 H -0.0693 0.8877 0.7796 0.079 Uiso 1 1 calc R
C14_2 C -0.1040(7) 0.8280(4) 0.9198(6) 0.0555(19) Uani 1 1 d .
H14A_2 H -0.1854 0.8501 0.9289 0.067 Uiso 1 1 calc R
H14B_2 H -0.1104 0.7740 0.8830 0.067 Uiso 1 1 calc R
C15_2 C -0.0497(6) 0.8148(5) 1.0263(6) 0.0553(18) Uani 1 1 d .
H15A_2 H -0.0941 0.7710 1.0641 0.066 Uiso 1 1 calc R
H15B_2 H -0.0562 0.8664 1.0682 0.066 Uiso 1 1 calc R
C16_2 C 0.0814(6) 0.7898(5) 1.0181(5) 0.0470(16) Uani 1 1 d .
H16A_2 H 0.1166 0.7861 1.0900 0.056 Uiso 1 1 calc R
H16B_2 H 0.0879 0.7348 0.9841 0.056 Uiso 1 1 calc R
C21_2 C 0.5647(5) 0.9281(3) 1.0151(4) 0.0277(10) Uani 1 1 d .
C22_2 C 0.6084(4) 0.9859(3) 0.9426(4) 0.0284(11) Uani 1 1 d .
C23_2 C 0.7006(5) 1.0367(3) 0.9751(5) 0.0364(13) Uani 1 1 d .
H23_2 H 0.7316 1.0768 0.9276 0.044 Uiso 1 1 calc R
C24_2 C 0.7482(5) 1.0297(3) 1.0763(5) 0.0373(13) Uani 1 1 d .
H24_2 H 0.8127 1.0640 1.0972 0.045 Uiso 1 1 calc R
C25_2 C 0.7020(6) 0.9730(3) 1.1465(5) 0.0373(13) Uani 1 1 d .
H25_2 H 0.7345 0.9695 1.2160 0.045 Uiso 1 1 calc R
C26_2 C 0.6092(5) 0.9208(3) 1.1186(4) 0.0311(11) Uani 1 1 d .
C27_2 C 0.5595(5) 0.9944(5) 0.8300(4) 0.0361(11) Uani 1 1 d .
H27_2 H 0.4903 0.9559 0.8232 0.043 Uiso 1 1 calc R
C29_2 C 0.5595(6) 0.8604(4) 1.1992(5) 0.0388(13) Uani 1 1 d .
H29_2 H 0.4911 0.8311 1.1650 0.047 Uiso 1 1 calc R
C271_2 C 0.6514(6) 0.9689(5) 0.7480(5) 0.0552(19) Uani 1 1 d .
H27A_2 H 0.6810 0.9134 0.7648 0.083 Uiso 1 1 calc R
H27B_2 H 0.7176 1.0083 0.7490 0.083 Uiso 1 1 calc R
H27C_2 H 0.6147 0.9685 0.6774 0.083 Uiso 1 1 calc R
C272_2 C 0.5144(7) 1.0815(4) 0.8090(6) 0.0537(19) Uani 1 1 d .
H27D_2 H 0.4572 1.0970 0.8641 0.080 Uiso 1 1 calc R
H27E_2 H 0.4755 1.0834 0.7393 0.080 Uiso 1 1 calc R
H27F_2 H 0.5814 1.1202 0.8099 0.080 Uiso 1 1 calc R
C291_2 C 0.6499(7) 0.7956(4) 1.2305(7) 0.064(2) Uani 1 1 d .
H29A_2 H 0.6147 0.7579 1.2826 0.096 Uiso 1 1 calc R
H29B_2 H 0.7197 0.8226 1.2617 0.096 Uiso 1 1 calc R
H29C_2 H 0.6739 0.7642 1.1676 0.096 Uiso 1 1 calc R
C292_2 C 0.5122(7) 0.9050(4) 1.2962(6) 0.058(2) Uani 1 1 d .
H29D_2 H 0.4536 0.9465 1.2741 0.087 Uiso 1 1 calc R
H29E_2 H 0.5779 0.9323 1.3334 0.087 Uiso 1 1 calc R
H29F_2 H 0.4744 0.8650 1.3438 0.087 Uiso 1 1 calc R

loop_
_atom_site_aniso_label
_atom_site_aniso_U_11
_atom_site_aniso_U_22
_atom_site_aniso_U_33
_atom_site_aniso_U_23
_atom_site_aniso_U_13
_atom_site_aniso_U_12
Au1_1 0.02469(9) 0.02454(8) 0.03358(8) 0.00339(12) 0.00115(7) 0.00007(13)
Cl1_1 0.0536(10) 0.0288(6) 0.0525(9) 0.0090(6) -0.0023(8) 0.0044(6)
C1_1 0.023(3) 0.028(2) 0.032(3) -0.0008(18) -0.004(2) -0.0029(18)
N2_1 0.022(2) 0.031(2) 0.047(3) 0.0117(19) 0.001(2) -0.0014(17)
C3_1 0.033(4) 0.047(3) 0.081(5) 0.033(3) -0.002(3) -0.007(3)
C4_1 0.039(4) 0.040(3) 0.095(6) 0.030(4) 0.006(4) 0.005(3)
C5_1 0.026(3) 0.039(3) 0.067(4) 0.021(3) 0.005(3) 0.005(2)
N6_1 0.021(2) 0.027(2) 0.038(2) 0.0059(18) 0.002(2) -0.0016(16)
C11_1 0.024(3) 0.031(2) 0.039(3) 0.008(2) 0.001(3) -0.0022(18)
C12_1 0.035(3) 0.047(3) 0.036(3) 0.001(3) 0.001(3) 0.001(2)
C13_1 0.035(4) 0.063(4) 0.049(4) 0.004(3) -0.007(3) -0.001(3)
C14_1 0.027(3) 0.064(4) 0.055(4) 0.001(3) 0.002(3) -0.003(3)
C15_1 0.033(4) 0.057(4) 0.059(4) -0.002(3) 0.013(3) 0.005(3)
C16_1 0.035(4) 0.042(3) 0.048(4) -0.003(3) 0.005(3) -0.002(2)
C21_1 0.021(3) 0.029(2) 0.035(3) 0.0040(19) 0.004(2) -0.0035(19)
C22_1 0.025(3) 0.034(2) 0.033(3) 0.005(2) 0.003(2) -0.003(2)
C23_1 0.038(4) 0.043(3) 0.046(3) 0.003(2) 0.004(3) -0.008(2)
C24_1 0.045(4) 0.050(3) 0.057(4) -0.002(3) 0.019(4) -0.025(3)
C25_1 0.030(3) 0.044(3) 0.051(4) -0.009(3) 0.003(3) -0.013(2)
C26_1 0.029(3) 0.035(3) 0.039(3) 0.000(3) 0.0077(19) -0.003(3)
C27_1 0.031(3) 0.043(3) 0.039(3) -0.003(2) 0.002(3) -0.002(2)
C29_1 0.030(3) 0.054(3) 0.035(2) -0.008(4) 0.0041(19) -0.009(4)
C271_1 0.058(5) 0.059(4) 0.069(5) -0.024(4) -0.011(4) 0.016(4)
C272_1 0.059(5) 0.055(4) 0.046(4) 0.004(3) -0.012(4) -0.002(4)
C291_1 0.052(4) 0.116(8) 0.037(3) -0.007(4) 0.001(3) -0.006(5)
C292_1 0.069(7) 0.066(5) 0.069(5) -0.015(4) 0.031(5) -0.005(4)
Au1_2 0.02260(9) 0.02348(8) 0.04676(11) -0.00581(15) 0.00730(8) -0.00079(13)
Cl1_2 0.0502(11) 0.0272(7) 0.1030(15) -0.0187(8) 0.0254(10) -0.0024(6)
C1_2 0.027(3) 0.023(2) 0.040(3) -0.0003(19) 0.008(2) -0.0022(19)
N2_2 0.023(2) 0.0235(18) 0.048(3) -0.0089(18) 0.003(2) -0.0021(15)
C3_2 0.039(4) 0.034(3) 0.065(4) -0.020(3) 0.006(3) 0.002(2)
C4_2 0.039(4) 0.025(2) 0.055(4) -0.004(2) 0.007(3) 0.006(2)
C5_2 0.027(3) 0.031(2) 0.046(3) -0.005(2) 0.003(3) 0.0049(19)
N6_2 0.021(2) 0.0244(18) 0.038(3) -0.0042(17) 0.0020(18) 0.0007(15)
C11_2 0.019(3) 0.029(2) 0.055(3) -0.009(2) 0.004(3) -0.0040(18)
C12_2 0.033(4) 0.068(4) 0.061(4) 0.031(4) 0.005(3) -0.008(3)
C13_2 0.030(4) 0.078(5) 0.090(6) 0.040(5) -0.005(4) -0.003(3)
C14_2 0.035(4) 0.060(4) 0.071(5) 0.021(3) -0.007(3) -0.011(3)
C15_2 0.026(4) 0.078(5) 0.063(5) 0.004(4) 0.010(3) -0.009(3)
C16_2 0.032(4) 0.072(4) 0.037(3) 0.013(3) 0.005(3) -0.002(3)
C21_2 0.020(3) 0.028(2) 0.035(3) -0.0047(19) 0.004(2) -0.0006(18)
C22_2 0.020(2) 0.033(3) 0.032(2) -0.0026(19) 0.0071(19) 0.0010(17)
C23_2 0.029(3) 0.033(2) 0.047(3) 0.005(2) 0.004(3) -0.004(2)
C24_2 0.024(3) 0.040(3) 0.048(4) 0.000(2) -0.005(3) -0.007(2)
C25_2 0.030(3) 0.043(3) 0.039(3) -0.001(2) -0.009(3) 0.004(2)
C26_2 0.025(3) 0.030(2) 0.038(3) 0.005(2) 0.002(2) 0.003(2)
C27_2 0.030(3) 0.044(3) 0.035(2) 0.003(3) 0.0028(19) -0.002(3)
C29_2 0.035(3) 0.041(3) 0.041(3) 0.010(2) 0.001(3) -0.004(2)
C271_2 0.038(4) 0.094(6) 0.034(3) -0.008(3) 0.009(3) 0.008(3)
C272_2 0.058(5) 0.060(4) 0.043(4) 0.011(3) -0.004(4) 0.010(4)
C291_2 0.052(5) 0.059(4) 0.080(6) 0.032(4) 0.015(4) 0.010(4)
C292_2 0.065(6) 0.055(4) 0.054(4) 0.011(3) 0.027(4) 0.003(4)

loop_
_atom_type_symbol
_atom_type_description
_atom_type_scat_dispersion_real
_atom_type_scat_dispersion_imag
_atom_type_scat_source
C C 0.0033 0.0016 'International Tables Vol C Tables 4.2.6.8 and 6.1.1.4'
H H 0.0000 0.0000 'International Tables Vol C Tables 4.2.6.8 and 6.1.1.4'
N N 0.0061 0.0033 'International Tables Vol C Tables 4.2.6.8 and 6.1.1.4'
Cl Cl 0.1484 0.1585 'International Tables Vol C Tables 4.2.6.8 and 6.1.1.4'
Au Au -2.0133 8.8022 'International Tables Vol C Tables 4.2.6.8 and 6.1.1.4'

loop_
_geom_angle_atom_site_label_1
_geom_angle_atom_site_label_2
_geom_angle_atom_site_label_3
_geom_angle
C1_1 Au1_1 Cl1_1 176.57(17)
N2_1 C1_1 N6_1 117.8(4)
N2_1 C1_1 Au1_1 124.9(4)
N6_1 C1_1 Au1_1 117.3(4)
C1_1 N2_1 C11_1 120.9(4)
C1_1 N2_1 C3_1 123.0(5)
C11_1 N2_1 C3_1 116.1(4)
C4_1 C3_1 N2_1 111.8(6)
C4_1 C3_1 H3A_1 109.3
N2_1 C3_1 H3A_1 109.3
C4_1 C3_1 H3B_1 109.3
N2_1 C3_1 H3B_1 109.3
H3A_1 C3_1 H3B_1 107.9
C5_1 C4_1 C3_1 121.8(6)
C5_1 C4_1 H4_1 119.1
C3_1 C4_1 H4_1 119.1
C4_1 C5_1 N6_1 119.7(6)
C4_1 C5_1 H5_1 120.2
N6_1 C5_1 H5_1 120.2
C1_1 N6_1 C5_1 122.9(4)
C1_1 N6_1 C21_1 119.7(4)
C5_1 N6_1 C21_1 117.3(4)
N2_1 C11_1 C12_1 111.9(5)
N2_1 C11_1 C16_1 111.5(5)
C12_1 C11_1 C16_1 111.5(5)
N2_1 C11_1 H11_1 107.2
C12_1 C11_1 H11_1 107.2
C16_1 C11_1 H11_1 107.2
C11_1 C12_1 C13_1 110.4(5)
C11_1 C12_1 H12A_1 109.6
C13_1 C12_1 H12A_1 109.6
C11_1 C12_1 H12B_1 109.6
C13_1 C12_1 H12B_1 109.6
H12A_1 C12_1 H12B_1 108.1
C14_1 C13_1 C12_1 112.4(6)
C14_1 C13_1 H13A_1 109.1
C12_1 C13_1 H13A_1 109.1
C14_1 C13_1 H13B_1 109.1
C12_1 C13_1 H13B_1 109.1
H13A_1 C13_1 H13B_1 107.9
C13_1 C14_1 C15_1 109.2(6)
C13_1 C14_1 H14A_1 109.8
C15_1 C14_1 H14A_1 109.8
C13_1 C14_1 H14B_1 109.8
C15_1 C14_1 H14B_1 109.8
H14A_1 C14_1 H14B_1 108.3
C14_1 C15_1 C16_1 112.5(6)
C14_1 C15_1 H15A_1 109.1
C16_1 C15_1 H15A_1 109.1
C14_1 C15_1 H15B_1 109.1
C16_1 C15_1 H15B_1 109.1
H15A_1 C15_1 H15B_1 107.8
C15_1 C16_1 C11_1 109.4(5)
C15_1 C16_1 H16A_1 109.8
C11_1 C16_1 H16A_1 109.8
C15_1 C16_1 H16B_1 109.8
C11_1 C16_1 H16B_1 109.8
H16A_1 C16_1 H16B_1 108.2
C22_1 C21_1 C26_1 123.0(5)
C22_1 C21_1 N6_1 119.2(5)
C26_1 C21_1 N6_1 117.8(5)
C21_1 C22_1 C23_1 117.5(5)
C21_1 C22_1 C27_1 122.8(5)
C23_1 C22_1 C27_1 119.7(5)
C24_1 C23_1 C22_1 120.7(6)
C24_1 C23_1 H23_1 119.6
C22_1 C23_1 H23_1 119.6
C25_1 C24_1 C23_1 120.4(6)
C25_1 C24_1 H24_1 119.8
C23_1 C24_1 H24_1 119.8
C24_1 C25_1 C26_1 121.7(5)
C24_1 C25_1 H25_1 119.2
C26_1 C25_1 H25_1 119.2
C21_1 C26_1 C25_1 116.7(5)
C21_1 C26_1 C29_1 122.7(5)
C25_1 C26_1 C29_1 120.5(6)
C22_1 C27_1 C272_1 111.8(5)
C22_1 C27_1 C271_1 109.6(5)
C272_1 C27_1 C271_1 112.1(6)
C22_1 C27_1 H27_1 107.7
C272_1 C27_1 H27_1 107.7
C271_1 C27_1 H27_1 107.7
C291_1 C29_1 C26_1 111.5(5)
C291_1 C29_1 C292_1 111.4(7)
C26_1 C29_1 C292_1 110.6(6)
C291_1 C29_1 H29_1 107.7
C26_1 C29_1 H29_1 107.7
C292_1 C29_1 H29_1 107.7
C27_1 C271_1 H27A_1 109.5
C27_1 C271_1 H27B_1 109.5
H27A_1 C271_1 H27B_1 109.5
C27_1 C271_1 H27C_1 109.5
H27A_1 C271_1 H27C_1 109.5
H27B_1 C271_1 H27C_1 109.5
C27_1 C272_1 H27D_1 109.5
C27_1 C272_1 H27E_1 109.5
H27D_1 C272_1 H27E_1 109.5
C27_1 C272_1 H27F_1 109.5
H27D_1 C272_1 H27F_1 109.5
H27E_1 C272_1 H27F_1 109.5
C29_1 C291_1 H29A_1 109.5
C29_1 C291_1 H29B_1 109.5
H29A_1 C291_1 H29B_1 109.5
C29_1 C291_1 H29C_1 109.5
H29A_1 C291_1 H29C_1 109.5
H29B_1 C291_1 H29C_1 109.5
C29_1 C292_1 H29D_1 109.5
C29_1 C292_1 H29E_1 109.5
H29D_1 C292_1 H29E_1 109.5
C29_1 C292_1 H29F_1 109.5
H29D_1 C292_1 H29F_1 109.5
H29E_1 C292_1 H29F_1 109.5
C1_2 Au1_2 Cl1_2 178.41(17)
N2_2 C1_2 N6_2 118.0(5)
N2_2 C1_2 Au1_2 124.9(4)
N6_2 C1_2 Au1_2 117.1(4)
C1_2 N2_2 C3_2 124.9(5)
C1_2 N2_2 C11_2 120.0(4)
C3_2 N2_2 C11_2 114.6(4)
N2_2 C3_2 C4_2 110.0(5)
N2_2 C3_2 H3A_2 109.7
C4_2 C3_2 H3A_2 109.7
N2_2 C3_2 H3B_2 109.7
C4_2 C3_2 H3B_2 109.7
H3A_2 C3_2 H3B_2 108.2
C5_2 C4_2 C3_2 121.4(5)
C5_2 C4_2 H4_2 119.3
C3_2 C4_2 H4_2 119.3
C4_2 C5_2 N6_2 120.4(5)
C4_2 C5_2 H5_2 119.8
N6_2 C5_2 H5_2 119.8
C1_2 N6_2 C5_2 121.3(4)
C1_2 N6_2 C21_2 121.3(4)
C5_2 N6_2 C21_2 117.1(4)
C12_2 C11_2 N2_2 112.2(5)
C12_2 C11_2 C16_2 110.5(5)
N2_2 C11_2 C16_2 111.2(5)
C12_2 C11_2 H11_2 107.5
N2_2 C11_2 H11_2 107.5
C16_2 C11_2 H11_2 107.5
C11_2 C12_2 C13_2 110.0(7)
C11_2 C12_2 H12A_2 109.7
C13_2 C12_2 H12A_2 109.7
C11_2 C12_2 H12B_2 109.7
C13_2 C12_2 H12B_2 109.7
H12A_2 C12_2 H12B_2 108.2
C14_2 C13_2 C12_2 111.6(6)
C14_2 C13_2 H13A_2 109.3
C12_2 C13_2 H13A_2 109.3
C14_2 C13_2 H13B_2 109.3
C12_2 C13_2 H13B_2 109.3
H13A_2 C13_2 H13B_2 108.0
C15_2 C14_2 C13_2 113.0(6)
C15_2 C14_2 H14A_2 109.0
C13_2 C14_2 H14A_2 109.0
C15_2 C14_2 H14B_2 109.0
C13_2 C14_2 H14B_2 109.0
H14A_2 C14_2 H14B_2 107.8
C14_2 C15_2 C16_2 111.7(7)
C14_2 C15_2 H15A_2 109.3
C16_2 C15_2 H15A_2 109.3
C14_2 C15_2 H15B_2 109.3
C16_2 C15_2 H15B_2 109.3
H15A_2 C15_2 H15B_2 107.9
C11_2 C16_2 C15_2 109.5(6)
C11_2 C16_2 H16A_2 109.8
C15_2 C16_2 H16A_2 109.8
C11_2 C16_2 H16B_2 109.8
C15_2 C16_2 H16B_2 109.8
H16A_2 C16_2 H16B_2 108.2
C22_2 C21_2 C26_2 122.6(5)
C22_2 C21_2 N6_2 119.0(5)
C26_2 C21_2 N6_2 118.3(5)
C23_2 C22_2 C21_2 117.9(5)
C23_2 C22_2 C27_2 119.3(5)
C21_2 C22_2 C27_2 122.7(5)
C22_2 C23_2 C24_2 120.8(5)
C22_2 C23_2 H23_2 119.6
C24_2 C23_2 H23_2 119.6
C25_2 C24_2 C23_2 120.0(5)
C25_2 C24_2 H24_2 120.0
C23_2 C24_2 H24_2 120.0
C24_2 C25_2 C26_2 121.8(5)
C24_2 C25_2 H25_2 119.1
C26_2 C25_2 H25_2 119.1
C25_2 C26_2 C21_2 116.9(5)
C25_2 C26_2 C29_2 120.0(5)
C21_2 C26_2 C29_2 123.1(5)
C271_2 C27_2 C272_2 111.1(6)
C271_2 C27_2 C22_2 111.3(5)
C272_2 C27_2 C22_2 111.4(5)
C271_2 C27_2 H27_2 107.6
C272_2 C27_2 H27_2 107.6
C22_2 C27_2 H27_2 107.6
C291_2 C29_2 C26_2 111.9(5)
C291_2 C29_2 C292_2 110.9(6)
C26_2 C29_2 C292_2 111.3(5)
C291_2 C29_2 H29_2 107.5
C26_2 C29_2 H29_2 107.5
C292_2 C29_2 H29_2 107.5
C27_2 C271_2 H27A_2 109.5
C27_2 C271_2 H27B_2 109.5
H27A_2 C271_2 H27B_2 109.5
C27_2 C271_2 H27C_2 109.5
H27A_2 C271_2 H27C_2 109.5
H27B_2 C271_2 H27C_2 109.5
C27_2 C272_2 H27D_2 109.5
C27_2 C272_2 H27E_2 109.5
H27D_2 C272_2 H27E_2 109.5
C27_2 C272_2 H27F_2 109.5
H27D_2 C272_2 H27F_2 109.5
H27E_2 C272_2 H27F_2 109.5
C29_2 C291_2 H29A_2 109.5
C29_2 C291_2 H29B_2 109.5
H29A_2 C291_2 H29B_2 109.5
C29_2 C291_2 H29C_2 109.5
H29A_2 C291_2 H29C_2 109.5
H29B_2 C291_2 H29C_2 109.5
C29_2 C292_2 H29D_2 109.5
C29_2 C292_2 H29E_2 109.5
H29D_2 C292_2 H29E_2 109.5
C29_2 C292_2 H29F_2 109.5
H29D_2 C292_2 H29F_2 109.5
H29E_2 C292_2 H29F_2 109.5

loop_
_geom_bond_atom_site_label_1
_geom_bond_atom_site_label_2
_geom_bond_distance
Au1_1 C1_1 1.990(5)
Au1_1 Cl1_1 2.2782(14)
C1_1 N2_1 1.334(7)
C1_1 N6_1 1.346(7)
N2_1 C11_1 1.474(7)
N2_1 C3_1 1.494(7)
C3_1 C4_1 1.463(10)
C3_1 H3A_1 0.9900
C3_1 H3B_1 0.9900
C4_1 C5_1 1.306(8)
C4_1 H4_1 0.9500
C5_1 N6_1 1.417(6)
C5_1 H5_1 0.9500
N6_1 C21_1 1.458(6)
C11_1 C12_1 1.512(8)
C11_1 C16_1 1.521(9)
C11_1 H11_1 1.0000
C12_1 C13_1 1.526(9)
C12_1 H12A_1 0.9900
C12_1 H12B_1 0.9900
C13_1 C14_1 1.503(10)
C13_1 H13A_1 0.9900
C13_1 H13B_1 0.9900
C14_1 C15_1 1.515(9)
C14_1 H14A_1 0.9900
C14_1 H14B_1 0.9900
C15_1 C16_1 1.517(9)
C15_1 H15A_1 0.9900
C15_1 H15B_1 0.9900
C16_1 H16A_1 0.9900
C16_1 H16B_1 0.9900
C21_1 C22_1 1.378(8)
C21_1 C26_1 1.398(8)
C22_1 C23_1 1.407(8)
C22_1 C27_1 1.527(8)
C23_1 C24_1 1.376(8)
C23_1 H23_1 0.9500
C24_1 C25_1 1.359(9)
C24_1 H24_1 0.9500
C25_1 C26_1 1.401(8)
C25_1 H25_1 0.9500
C26_1 C29_1 1.518(7)
C27_1 C272_1 1.539(9)
C27_1 C271_1 1.540(9)
C27_1 H27_1 1.0000
C29_1 C291_1 1.511(8)
C29_1 C292_1 1.549(12)
C29_1 H29_1 1.0000
C271_1 H27A_1 0.9800
C271_1 H27B_1 0.9800
C271_1 H27C_1 0.9800
C272_1 H27D_1 0.9800
C272_1 H27E_1 0.9800
C272_1 H27F_1 0.9800
C291_1 H29A_1 0.9800
C291_1 H29B_1 0.9800
C291_1 H29C_1 0.9800
C292_1 H29D_1 0.9800
C292_1 H29E_1 0.9800
C292_1 H29F_1 0.9800
Au1_2 C1_2 2.003(5)
Au1_2 Cl1_2 2.2780(15)
C1_2 N2_2 1.327(6)
C1_2 N6_2 1.352(7)
N2_2 C3_2 1.468(7)
N2_2 C11_2 1.508(7)
C3_2 C4_2 1.493(9)
C3_2 H3A_2 0.9900
C3_2 H3B_2 0.9900
C4_2 C5_2 1.305(8)
C4_2 H4_2 0.9500
C5_2 N6_2 1.426(6)
C5_2 H5_2 0.9500
N6_2 C21_2 1.447(6)
C11_2 C12_2 1.496(10)
C11_2 C16_2 1.521(8)
C11_2 H11_2 1.0000
C12_2 C13_2 1.520(10)
C12_2 H12A_2 0.9900
C12_2 H12B_2 0.9900
C13_2 C14_2 1.498(9)
C13_2 H13A_2 0.9900
C13_2 H13B_2 0.9900
C14_2 C15_2 1.489(10)
C14_2 H14A_2 0.9900
C14_2 H14B_2 0.9900
C15_2 C16_2 1.533(9)
C15_2 H15A_2 0.9900
C15_2 H15B_2 0.9900
C16_2 H16A_2 0.9900
C16_2 H16B_2 0.9900
C21_2 C22_2 1.397(7)
C21_2 C26_2 1.401(8)
C22_2 C23_2 1.384(8)
C22_2 C27_2 1.528(7)
C23_2 C24_2 1.386(8)
C23_2 H23_2 0.9500
C24_2 C25_2 1.377(8)
C24_2 H24_2 0.9500
C25_2 C26_2 1.387(8)
C25_2 H25_2 0.9500
C26_2 C29_2 1.516(8)
C27_2 C271_2 1.520(8)
C27_2 C272_2 1.520(9)
C27_2 H27_2 1.0000
C29_2 C291_2 1.512(9)
C29_2 C292_2 1.517(10)
C29_2 H29_2 1.0000
C271_2 H27A_2 0.9800
C271_2 H27B_2 0.9800
C271_2 H27C_2 0.9800
C272_2 H27D_2 0.9800
C272_2 H27E_2 0.9800
C272_2 H27F_2 0.9800
C291_2 H29A_2 0.9800
C291_2 H29B_2 0.9800
C291_2 H29C_2 0.9800
C292_2 H29D_2 0.9800
C292_2 H29E_2 0.9800
C292_2 H29F_2 0.9800

loop_
_geom_torsion_atom_site_label_1
_geom_torsion_atom_site_label_2
_geom_torsion_atom_site_label_3
_geom_torsion_atom_site_label_4
_geom_torsion
Cl1_1 Au1_1 C1_1 N2_1 168(2)
Cl1_1 Au1_1 C1_1 N6_1 -12(3)
N6_1 C1_1 N2_1 C11_1 175.1(5)
Au1_1 C1_1 N2_1 C11_1 -4.6(8)
N6_1 C1_1 N2_1 C3_1 -6.3(9)
Au1_1 C1_1 N2_1 C3_1 173.9(5)
C1_1 N2_1 C3_1 C4_1 18.1(10)
C11_1 N2_1 C3_1 C4_1 -163.3(6)
N2_1 C3_1 C4_1 C5_1 -16.8(12)
C3_1 C4_1 C5_1 N6_1 4.5(13)
N2_1 C1_1 N6_1 C5_1 -8.3(8)
Au1_1 C1_1 N6_1 C5_1 171.5(4)
N2_1 C1_1 N6_1 C21_1 176.3(5)
Au1_1 C1_1 N6_1 C21_1 -4.0(6)
C4_1 C5_1 N6_1 C1_1 9.5(10)
C4_1 C5_1 N6_1 C21_1 -175.0(7)
C1_1 N2_1 C11_1 C12_1 -103.8(6)
C3_1 N2_1 C11_1 C12_1 77.5(7)
C1_1 N2_1 C11_1 C16_1 130.6(5)
C3_1 N2_1 C11_1 C16_1 -48.0(7)
N2_1 C11_1 C12_1 C13_1 178.9(5)
C16_1 C11_1 C12_1 C13_1 -55.5(6)
C11_1 C12_1 C13_1 C14_1 55.9(7)
C12_1 C13_1 C14_1 C15_1 -55.8(8)
C13_1 C14_1 C15_1 C16_1 57.2(8)
C14_1 C15_1 C16_1 C11_1 -57.5(7)
N2_1 C11_1 C16_1 C15_1 -177.9(5)
C12_1 C11_1 C16_1 C15_1 56.3(6)
C1_1 N6_1 C21_1 C22_1 90.4(6)
C5_1 N6_1 C21_1 C22_1 -85.3(6)
C1_1 N6_1 C21_1 C26_1 -91.0(6)
C5_1 N6_1 C21_1 C26_1 93.4(6)
C26_1 C21_1 C22_1 C23_1 -2.4(8)
N6_1 C21_1 C22_1 C23_1 176.1(5)
C26_1 C21_1 C22_1 C27_1 177.9(5)
N6_1 C21_1 C22_1 C27_1 -3.5(8)
C21_1 C22_1 C23_1 C24_1 1.8(9)
C27_1 C22_1 C23_1 C24_1 -178.6(6)
C22_1 C23_1 C24_1 C25_1 0.1(11)
C23_1 C24_1 C25_1 C26_1 -1.5(11)
C22_1 C21_1 C26_1 C25_1 1.2(8)
N6_1 C21_1 C26_1 C25_1 -177.4(5)
C22_1 C21_1 C26_1 C29_1 -178.1(6)
N6_1 C21_1 C26_1 C29_1 3.3(8)
C24_1 C25_1 C26_1 C21_1 0.9(9)
C24_1 C25_1 C26_1 C29_1 -179.8(6)
C21_1 C22_1 C27_1 C272_1 -125.3(6)
C23_1 C22_1 C27_1 C272_1 55.0(8)
C21_1 C22_1 C27_1 C271_1 109.7(7)
C23_1 C22_1 C27_1 C271_1 -69.9(8)
C21_1 C26_1 C29_1 C291_1 -118.0(7)
C25_1 C26_1 C29_1 C291_1 62.7(10)
C21_1 C26_1 C29_1 C292_1 117.4(7)
C25_1 C26_1 C29_1 C292_1 -61.9(7)
Cl1_2 Au1_2 C1_2 N2_2 -135(6)
Cl1_2 Au1_2 C1_2 N6_2 43(7)
N6_2 C1_2 N2_2 C3_2 -9.4(9)
Au1_2 C1_2 N2_2 C3_2 168.9(5)
N6_2 C1_2 N2_2 C11_2 179.5(5)
Au1_2 C1_2 N2_2 C11_2 -2.3(8)
C1_2 N2_2 C3_2 C4_2 21.5(9)
C11_2 N2_2 C3_2 C4_2 -166.9(5)
N2_2 C3_2 C4_2 C5_2 -19.2(9)
C3_2 C4_2 C5_2 N6_2 5.9(10)
N2_2 C1_2 N6_2 C5_2 -7.1(8)
Au1_2 C1_2 N6_2 C5_2 174.5(4)
N2_2 C1_2 N6_2 C21_2 178.8(5)
Au1_2 C1_2 N6_2 C21_2 0.4(7)
C4_2 C5_2 N6_2 C1_2 8.7(9)
C4_2 C5_2 N6_2 C21_2 -176.9(6)
C1_2 N2_2 C11_2 C12_2 113.6(6)
C3_2 N2_2 C11_2 C12_2 -58.4(7)
C1_2 N2_2 C11_2 C16_2 -122.0(6)
C3_2 N2_2 C11_2 C16_2 66.0(7)
N2_2 C11_2 C12_2 C13_2 -175.7(5)
C16_2 C11_2 C12_2 C13_2 59.6(7)
C11_2 C12_2 C13_2 C14_2 -55.8(9)
C12_2 C13_2 C14_2 C15_2 52.7(11)
C13_2 C14_2 C15_2 C16_2 -52.3(9)
C12_2 C11_2 C16_2 C15_2 -58.9(8)
N2_2 C11_2 C16_2 C15_2 175.8(5)
C14_2 C15_2 C16_2 C11_2 54.7(8)
C1_2 N6_2 C21_2 C22_2 -86.4(6)
C5_2 N6_2 C21_2 C22_2 99.2(6)
C1_2 N6_2 C21_2 C26_2 96.8(6)
C5_2 N6_2 C21_2 C26_2 -77.6(6)
C26_2 C21_2 C22_2 C23_2 1.0(8)
N6_2 C21_2 C22_2 C23_2 -175.7(5)
C26_2 C21_2 C22_2 C27_2 -179.5(5)
N6_2 C21_2 C22_2 C27_2 3.8(8)
C21_2 C22_2 C23_2 C24_2 0.5(8)
C27_2 C22_2 C23_2 C24_2 -179.0(5)
C22_2 C23_2 C24_2 C25_2 -1.5(9)
C23_2 C24_2 C25_2 C26_2 1.1(9)
C24_2 C25_2 C26_2 C21_2 0.3(8)
C24_2 C25_2 C26_2 C29_2 -178.9(6)
C22_2 C21_2 C26_2 C25_2 -1.4(8)
N6_2 C21_2 C26_2 C25_2 175.3(5)
C22_2 C21_2 C26_2 C29_2 177.8(5)
N6_2 C21_2 C26_2 C29_2 -5.5(8)
C23_2 C22_2 C27_2 C271_2 66.4(8)
C21_2 C22_2 C27_2 C271_2 -113.1(6)
C23_2 C22_2 C27_2 C272_2 -58.2(7)
C21_2 C22_2 C27_2 C272_2 122.3(6)
C25_2 C26_2 C29_2 C291_2 -65.2(8)
C21_2 C26_2 C29_2 C291_2 115.6(7)
C25_2 C26_2 C29_2 C292_2 59.4(8)
C21_2 C26_2 C29_2 C292_2 -119.7(6)
